data_7001281
loop_
_publ_author_name
'Janiak, Christoph'
'Chamayou, Anne-Christine'
'Royhan Uddin, A. K. M.'
'Uddin, Mohammad'
'Hagen, Karl S.'
'Enamullah, Mohammed'

_publ_section_title
;
 Polymorphs, enantiomorphs, chirality and helicity in
 [Rh{N,O}(\h4-cod)] complexes with {N,O} = salicylaldiminato Schiff
 base or aminocarboxylato ligands
;
_journal_coden_ASTM DTARAF
_journal_issue 19
_journal_name_full 'Dalton Transactions'
_journal_page_first 3698
_journal_page_last 3709
_journal_paper_doi 10.1039/b820072f
_journal_year 2009
_chemical_absolute_configuration ad
_chemical_formula_moiety 'C16 H20 N O2 Rh'
_chemical_formula_sum 'C16 H20 N O2 Rh'
_chemical_formula_weight 361.24
_chemical_name_systematic
;
(\h^4^-cycloocta-1,5-diene)((S)-N-phenylglycinato-\kN,O)rhodium(I)
;
_space_group_IT_number 76
_space_group_name_Hall 'P 4w'
_symmetry_cell_setting tetragonal
_symmetry_space_group_name_Hall 'P 4w'
_symmetry_space_group_name_H-M 'P 41'
_atom_sites_solution_hydrogens geom
_atom_sites_solution_primary direct
_atom_sites_solution_secondary difmap
_audit_creation_method SHELXL-97
_cell_angle_alpha 90.00
_cell_angle_beta 90.00
_cell_angle_gamma 90.00
_cell_formula_units_Z 4
_cell_length_a 9.5338(6)
_cell_length_b 9.5338(6)
_cell_length_c 16.209(2)
_cell_measurement_reflns_used 3320
_cell_measurement_temperature 203(2)
_cell_measurement_theta_max 34.8135
_cell_measurement_theta_min 2.4785
_cell_volume 1473.3(2)
_computing_cell_refinement 'SAINT (Bruker, 2006)'
_computing_data_collection 'APEX2 (Bruker, 2006)'
_computing_data_reduction SAINT
_computing_molecular_graphics 'DIAMOND (Crystal Impact, 2006)'
_computing_structure_refinement 'SHELXL-97 (Sheldrick, 1997)'
_computing_structure_solution 'SHELXS-97 (Sheldrick, 1997)'
_diffrn_ambient_temperature 203(2)
_diffrn_measured_fraction_theta_full 0.938
_diffrn_measured_fraction_theta_max 0.940
_diffrn_measurement_device_type 'Bruker APEX II CCD area detector'
_diffrn_measurement_method '\w scans'
_diffrn_radiation_monochromator graphite
_diffrn_radiation_source 'fine-focus sealed tube'
_diffrn_radiation_type MoK\a
_diffrn_radiation_wavelength 0.71073
_diffrn_reflns_av_R_equivalents 0.0298
_diffrn_reflns_av_sigmaI/netI 0.0478
_diffrn_reflns_limit_h_max 11
_diffrn_reflns_limit_h_min -11
_diffrn_reflns_limit_k_max 11
_diffrn_reflns_limit_k_min -11
_diffrn_reflns_limit_l_max 19
_diffrn_reflns_limit_l_min -19
_diffrn_reflns_number 4821
_diffrn_reflns_theta_full 25.00
_diffrn_reflns_theta_max 25.98
_diffrn_reflns_theta_min 2.14
_exptl_absorpt_coefficient_mu 1.160
_exptl_absorpt_correction_T_max 0.9038
_exptl_absorpt_correction_T_min 0.7335
_exptl_absorpt_correction_type multi-scan
_exptl_absorpt_process_details '(<i>SADABS</i>; Sheldrick, 1996)'
_exptl_crystal_colour orange
_exptl_crystal_density_diffrn 1.629
_exptl_crystal_density_method 'not measured'
_exptl_crystal_description needle
_exptl_crystal_F_000 736
_exptl_crystal_size_max 0.28
_exptl_crystal_size_mid 0.12
_exptl_crystal_size_min 0.09
_refine_diff_density_max 0.940
_refine_diff_density_min -0.839
_refine_diff_density_rms 0.182
_refine_ls_abs_structure_details 'Flack H D (1983), Acta Cryst. A39, 876-881'
_refine_ls_abs_structure_Flack -0.01(10)
_refine_ls_extinction_method none
_refine_ls_goodness_of_fit_ref 1.385
_refine_ls_hydrogen_treatment mixed
_refine_ls_matrix_type full
_refine_ls_number_parameters 184
_refine_ls_number_reflns 2352
_refine_ls_number_restraints 2
_refine_ls_restrained_S_all 1.384
_refine_ls_R_factor_all 0.0520
_refine_ls_R_factor_gt 0.0464
_refine_ls_shift/su_max 0.000
_refine_ls_shift/su_mean 0.000
_refine_ls_structure_factor_coef Fsqd
_refine_ls_weighting_details 'calc w=1/[\s^2^(Fo^2^)+(0.0000P)^2^+10.3862P] where P=(Fo^2^+2Fc^2^)/3'
_refine_ls_weighting_scheme calc
_refine_ls_wR_factor_gt 0.1304
_refine_ls_wR_factor_ref 0.1377
_reflns_number_gt 2258
_reflns_number_total 2352
_reflns_threshold_expression >2sigma(I)
_cod_data_source_file B820072f.txt
_cod_data_source_block en6d
_cod_depositor_comments
;
The following automatic conversions were performed:
'_exptl_absorpt_correction_type' value 'Multi-scan' changed to
'multi-scan' according to
'/home/saulius/struct/CIF-dictionaries/cif_core.dic' dictionary named
'cif_core.dic' version 2.4.1 from 2010-06-29.

Automatic conversion script
Id: cif_fix_enum 1527 2010-12-29 10:47:43Z saulius 
;
_cod_original_sg_symbol_H-M P4(1)
_cod_database_code 7001281

loop_
_symmetry_equiv_pos_as_xyz
'x, y, z'
'-x, -y, z+1/2'
'-y, x, z+1/4'
'y, -x, z+3/4'

loop_
_atom_site_label
_atom_site_type_symbol
_atom_site_fract_x
_atom_site_fract_y
_atom_site_fract_z
_atom_site_U_iso_or_equiv
_atom_site_adp_type
_atom_site_occupancy
_atom_site_symmetry_multiplicity
_atom_site_calc_flag
_atom_site_refinement_flags
_atom_site_disorder_assembly
_atom_site_disorder_group
Rh Rh 0.77741(8) 0.97635(8) 0.08251(8) 0.0263(2) Uani 1 1 d . . .
O1 O 0.9357(8) 1.1155(8) 0.0565(4) 0.0332(18) Uani 1 1 d . . .
O2 O 1.0213(7) 1.3233(8) 0.0887(5) 0.0342(16) Uani 1 1 d . . .
N N 0.7330(9) 1.1315(9) 0.1752(5) 0.0229(17) Uani 1 1 d . . .
H H 0.705(12) 1.098(12) 0.225(7) 0.028 Uiso 1 1 d . . .
C1 C 0.9443(11) 1.2211(13) 0.1035(6) 0.031(2) Uani 1 1 d . . .
C2 C 0.8623(11) 1.2178(11) 0.1821(6) 0.025(2) Uani 1 1 d . . .
H2A H 0.9215 1.1798 0.2262 0.030 Uiso 1 1 calc R . .
H2B H 0.8365 1.3139 0.1974 0.030 Uiso 1 1 calc R . .
C3 C 0.6107(10) 1.2072(11) 0.1525(6) 0.021(2) Uani 1 1 d . . .
C4 C 0.4808(13) 1.1676(13) 0.1872(7) 0.034(3) Uani 1 1 d . . .
H4A H 0.4778 1.0964 0.2273 0.041 Uiso 1 1 calc R . .
C5 C 0.3593(12) 1.2315(12) 0.1630(7) 0.036(3) Uani 1 1 d . . .
H5A H 0.2734 1.2037 0.1863 0.043 Uiso 1 1 calc R . .
C6 C 0.3621(11) 1.3364(10) 0.1048(6) 0.027(2) Uani 1 1 d . . .
H6A H 0.2784 1.3802 0.0882 0.032 Uiso 1 1 calc R . .
C7 C 0.4887(12) 1.3767(13) 0.0708(7) 0.038(3) Uani 1 1 d . . .
H7A H 0.4911 1.4494 0.0316 0.046 Uiso 1 1 calc R . .
C8 C 0.6087(12) 1.3129(10) 0.0934(7) 0.033(2) Uani 1 1 d . . .
H8A H 0.6934 1.3405 0.0685 0.040 Uiso 1 1 calc R . .
C9 C 0.7935(13) 0.8886(11) -0.0367(6) 0.037(3) Uani 1 1 d D . .
H9A H 0.8535 0.9426 -0.0751 0.045 Uiso 1 1 calc R . .
C10 C 0.8678(13) 0.8044(13) 0.0190(6) 0.038(3) Uani 1 1 d D . .
H10A H 0.9710 0.8100 0.0131 0.046 Uiso 1 1 calc R . .
C11 C 0.8158(14) 0.6662(13) 0.0499(7) 0.040(3) Uani 1 1 d . . .
H11A H 0.8951 0.6014 0.0551 0.048 Uiso 1 1 calc R . .
H11B H 0.7502 0.6266 0.0096 0.048 Uiso 1 1 calc R . .
C12 C 0.7427(14) 0.6790(13) 0.1328(7) 0.040(3) Uani 1 1 d . . .
H12A H 0.8123 0.6711 0.1770 0.048 Uiso 1 1 calc R . .
H12B H 0.6756 0.6018 0.1390 0.048 Uiso 1 1 calc R . .
C13 C 0.6656(12) 0.8182(13) 0.1410(7) 0.036(3) Uani 1 1 d . . .
H13A H 0.6344 0.8411 0.1977 0.043 Uiso 1 1 calc R . .
C14 C 0.5832(12) 0.8748(12) 0.0790(10) 0.040(3) Uani 1 1 d . . .
H14A H 0.5055 0.9335 0.1003 0.048 Uiso 1 1 calc R . .
C15 C 0.5510(15) 0.8089(14) -0.0037(9) 0.046(4) Uani 1 1 d . . .
H15A H 0.4569 0.8377 -0.0212 0.056 Uiso 1 1 calc R . .
H15B H 0.5509 0.7066 0.0022 0.056 Uiso 1 1 calc R . .
C16 C 0.6567(17) 0.8504(14) -0.0703(8) 0.052(4) Uani 1 1 d . . .
H16A H 0.6684 0.7718 -0.1087 0.062 Uiso 1 1 calc R . .
H16B H 0.6193 0.9300 -0.1016 0.062 Uiso 1 1 calc R . .

loop_
_atom_site_aniso_label
_atom_site_aniso_U_11
_atom_site_aniso_U_22
_atom_site_aniso_U_33
_atom_site_aniso_U_23
_atom_site_aniso_U_13
_atom_site_aniso_U_12
Rh 0.0293(4) 0.0265(4) 0.0230(3) -0.0020(3) 0.0002(4) -0.0008(3)
O1 0.040(5) 0.032(4) 0.028(4) -0.006(3) 0.011(3) -0.002(3)
O2 0.024(4) 0.045(4) 0.034(4) 0.000(4) 0.010(4) -0.012(3)
N 0.026(5) 0.022(5) 0.021(4) 0.008(3) 0.003(3) 0.001(3)
C1 0.023(6) 0.047(7) 0.022(5) -0.001(4) 0.001(4) 0.001(5)
C2 0.026(6) 0.018(5) 0.031(5) -0.003(4) 0.004(4) -0.014(4)
C3 0.009(4) 0.025(5) 0.029(5) -0.004(4) -0.003(4) 0.002(3)
C4 0.042(7) 0.029(6) 0.032(6) 0.005(5) 0.006(5) 0.006(5)
C5 0.027(6) 0.038(7) 0.041(6) -0.006(5) 0.003(5) -0.002(5)
C6 0.024(5) 0.016(5) 0.041(6) -0.005(4) -0.002(4) 0.008(4)
C7 0.038(6) 0.044(7) 0.032(6) 0.005(5) -0.003(5) 0.009(5)
C8 0.042(6) 0.024(5) 0.034(6) 0.000(5) 0.006(5) 0.005(4)
C9 0.057(8) 0.027(6) 0.027(5) 0.002(5) -0.004(5) -0.016(5)
C10 0.040(7) 0.047(7) 0.029(5) -0.006(5) 0.006(5) 0.012(5)
C11 0.047(8) 0.028(6) 0.044(6) -0.009(5) -0.004(5) 0.007(5)
C12 0.042(7) 0.040(7) 0.038(6) 0.003(5) -0.005(5) 0.002(5)
C13 0.036(7) 0.042(7) 0.029(5) -0.005(5) 0.007(5) 0.004(5)
C14 0.036(6) 0.036(6) 0.048(6) 0.003(7) -0.017(7) -0.005(4)
C15 0.050(9) 0.026(7) 0.064(9) -0.003(6) -0.022(7) -0.010(6)
C16 0.086(11) 0.033(7) 0.037(6) -0.004(6) -0.011(7) -0.019(7)

loop_
_atom_type_symbol
_atom_type_description
_atom_type_scat_dispersion_real
_atom_type_scat_dispersion_imag
_atom_type_scat_source
C C 0.0033 0.0016 'International Tables Vol C Tables 4.2.6.8 and 6.1.1.4'
H H 0.0000 0.0000 'International Tables Vol C Tables 4.2.6.8 and 6.1.1.4'
N N 0.0061 0.0033 'International Tables Vol C Tables 4.2.6.8 and 6.1.1.4'
O O 0.0106 0.0060 'International Tables Vol C Tables 4.2.6.8 and 6.1.1.4'
Rh Rh -1.1178 0.9187 'International Tables Vol C Tables 4.2.6.8 and 6.1.1.4'

loop_
_geom_angle_atom_site_label_1
_geom_angle_atom_site_label_2
_geom_angle_atom_site_label_3
_geom_angle
_geom_angle_site_symmetry_1
_geom_angle_site_symmetry_3
_geom_angle_publ_flag
O1 Rh C13 160.2(4) . . ?
O1 Rh C14 160.9(4) . . ?
C13 Rh C14 38.8(5) . . ?
O1 Rh C9 90.8(4) . . ?
C13 Rh C9 99.6(4) . . ?
C14 Rh C9 81.7(5) . . ?
O1 Rh C10 95.8(4) . . ?
C13 Rh C10 82.5(5) . . ?
C14 Rh C10 89.3(5) . . ?
C9 Rh C10 38.7(2) . . ?
O1 Rh N 81.0(3) . . ?
C13 Rh N 94.5(4) . . ?
C14 Rh N 99.4(5) . . ?
C9 Rh N 157.9(3) . . ?
C10 Rh N 162.1(3) . . ?
C1 O1 Rh 116.0(7) . . ?
C3 N C2 114.8(8) . . ?
C3 N Rh 109.3(6) . . ?
C2 N Rh 105.7(6) . . ?
C3 N H 99(7) . . ?
C2 N H 112(7) . . ?
Rh N H 116(7) . . ?
O2 C1 O1 123.1(10) . . ?
O2 C1 C2 119.2(10) . . ?
O1 C1 C2 117.6(9) . . ?
N C2 C1 112.4(8) . . ?
N C2 H2A 109.1 . . ?
C1 C2 H2A 109.1 . . ?
N C2 H2B 109.1 . . ?
C1 C2 H2B 109.1 . . ?
H2A C2 H2B 107.9 . . ?
C8 C3 C4 117.1(10) . . ?
C8 C3 N 124.0(9) . . ?
C4 C3 N 118.8(9) . . ?
C5 C4 C3 120.7(11) . . ?
C5 C4 H4A 119.6 . . ?
C3 C4 H4A 119.6 . . ?
C4 C5 C6 120.3(11) . . ?
C4 C5 H5A 119.8 . . ?
C6 C5 H5A 119.8 . . ?
C5 C6 C7 119.5(10) . . ?
C5 C6 H6A 120.2 . . ?
C7 C6 H6A 120.2 . . ?
C8 C7 C6 120.5(11) . . ?
C8 C7 H7A 119.7 . . ?
C6 C7 H7A 119.7 . . ?
C7 C8 C3 121.8(11) . . ?
C7 C8 H8A 119.1 . . ?
C3 C8 H8A 119.1 . . ?
C10 C9 C16 123.4(11) . . ?
C10 C9 Rh 71.0(6) . . ?
C16 C9 Rh 112.1(9) . . ?
C10 C9 H9A 114.3 . . ?
C16 C9 H9A 114.3 . . ?
Rh C9 H9A 114.3 . . ?
C9 C10 C11 123.6(11) . . ?
C9 C10 Rh 70.4(6) . . ?
C11 C10 Rh 112.6(8) . . ?
C9 C10 H10A 114.2 . . ?
C11 C10 H10A 114.2 . . ?
Rh C10 H10A 114.2 . . ?
C10 C11 C12 112.2(10) . . ?
C10 C11 H11A 109.2 . . ?
C12 C11 H11A 109.2 . . ?
C10 C11 H11B 109.2 . . ?
C12 C11 H11B 109.2 . . ?
H11A C11 H11B 107.9 . . ?
C11 C12 C13 111.7(10) . . ?
C11 C12 H12A 109.3 . . ?
C13 C12 H12A 109.3 . . ?
C11 C12 H12B 109.3 . . ?
C13 C12 H12B 109.3 . . ?
H12A C12 H12B 107.9 . . ?
C14 C13 C12 123.4(11) . . ?
C14 C13 Rh 71.1(7) . . ?
C12 C13 Rh 110.2(8) . . ?
C14 C13 H13A 114.7 . . ?
C12 C13 H13A 114.7 . . ?
Rh C13 H13A 114.7 . . ?
C13 C14 C15 126.6(11) . . ?
C13 C14 Rh 70.0(7) . . ?
C15 C14 Rh 113.4(10) . . ?
C13 C14 H14A 113.0 . . ?
C15 C14 H14A 113.0 . . ?
Rh C14 H14A 113.0 . . ?
C14 C15 C16 112.6(10) . . ?
C14 C15 H15A 109.1 . . ?
C16 C15 H15A 109.1 . . ?
C14 C15 H15B 109.1 . . ?
C16 C15 H15B 109.1 . . ?
H15A C15 H15B 107.8 . . ?
C9 C16 C15 112.9(10) . . ?
C9 C16 H16A 109.0 . . ?
C15 C16 H16A 109.0 . . ?
C9 C16 H16B 109.0 . . ?
C15 C16 H16B 109.0 . . ?
H16A C16 H16B 107.8 . . ?

loop_
_geom_bond_atom_site_label_1
_geom_bond_atom_site_label_2
_geom_bond_distance
_geom_bond_site_symmetry_2
_geom_bond_publ_flag
Rh O1 2.053(8) . ?
Rh C13 2.076(12) . ?
Rh C14 2.090(11) . ?
Rh C9 2.111(11) . ?
Rh C10 2.119(11) . ?
Rh N 2.151(9) . ?
O1 C1 1.265(13) . ?
O2 C1 1.243(13) . ?
N C3 1.419(13) . ?
N C2 1.487(12) . ?
N H 0.91(12) . ?
C1 C2 1.496(13) . ?
C2 H2A 0.9800 . ?
C2 H2B 0.9800 . ?
C3 C8 1.391(15) . ?
C3 C4 1.412(15) . ?
C4 C5 1.367(17) . ?
C4 H4A 0.9400 . ?
C5 C6 1.375(15) . ?
C5 H5A 0.9400 . ?
C6 C7 1.382(15) . ?
C6 H6A 0.9400 . ?
C7 C8 1.347(15) . ?
C7 H7A 0.9400 . ?
C8 H8A 0.9400 . ?
C9 C10 1.400(5) . ?
C9 C16 1.460(17) . ?
C9 H9A 0.9900 . ?
C10 C11 1.494(17) . ?
C10 H10A 0.9900 . ?
C11 C12 1.518(16) . ?
C11 H11A 0.9800 . ?
C11 H11B 0.9800 . ?
C12 C13 1.523(17) . ?
C12 H12A 0.9800 . ?
C12 H12B 0.9800 . ?
C13 C14 1.384(17) . ?
C13 H13A 0.9900 . ?
C14 C15 1.512(19) . ?
C14 H14A 0.9900 . ?
C15 C16 1.53(2) . ?
C15 H15A 0.9800 . ?
C15 H15B 0.9800 . ?
C16 H16A 0.9800 . ?
C16 H16B 0.9800 . ?

loop_
_geom_hbond_atom_site_label_D
_geom_hbond_atom_site_label_H
_geom_hbond_atom_site_label_A
_geom_hbond_distance_DH
_geom_hbond_distance_HA
_geom_hbond_distance_DA
_geom_hbond_angle_DHA
_geom_hbond_site_symmetry_A
N H O2 0.91(12) 2.00(12) 2.901(11) 170(10) 3_755
N H O1 0.91(12) 2.66(11) 3.178(11) 117(9) 3_755

loop_
_geom_torsion_atom_site_label_1
_geom_torsion_atom_site_label_2
_geom_torsion_atom_site_label_3
_geom_torsion_atom_site_label_4
_geom_torsion
_geom_torsion_site_symmetry_1
_geom_torsion_site_symmetry_2
_geom_torsion_site_symmetry_3
_geom_torsion_site_symmetry_4
_geom_torsion_publ_flag
C13 Rh O1 C1 -75.6(14) . . . . ?
C14 Rh O1 C1 95.6(15) . . . . ?
C9 Rh O1 C1 162.1(8) . . . . ?
C10 Rh O1 C1 -159.5(8) . . . . ?
N Rh O1 C1 2.8(7) . . . . ?
O1 Rh N C3 107.0(7) . . . . ?
C13 Rh N C3 -92.4(7) . . . . ?
C14 Rh N C3 -53.6(7) . . . . ?
C9 Rh N C3 37.4(14) . . . . ?
C10 Rh N C3 -171.9(13) . . . . ?
O1 Rh N C2 -17.0(6) . . . . ?
C13 Rh N C2 143.6(7) . . . . ?
C14 Rh N C2 -177.6(7) . . . . ?
C9 Rh N C2 -86.6(12) . . . . ?
C10 Rh N C2 64.1(16) . . . . ?
Rh O1 C1 O2 -169.6(8) . . . . ?
Rh O1 C1 C2 13.3(12) . . . . ?
C3 N C2 C1 -92.6(11) . . . . ?
Rh N C2 C1 27.9(10) . . . . ?
O2 C1 C2 N 153.7(9) . . . . ?
O1 C1 C2 N -29.2(14) . . . . ?
C2 N C3 C8 40.6(13) . . . . ?
Rh N C3 C8 -77.8(11) . . . . ?
C2 N C3 C4 -144.1(10) . . . . ?
Rh N C3 C4 97.5(9) . . . . ?
C8 C3 C4 C5 -0.1(16) . . . . ?
N C3 C4 C5 -175.7(10) . . . . ?
C3 C4 C5 C6 -0.4(17) . . . . ?
C4 C5 C6 C7 0.0(16) . . . . ?
C5 C6 C7 C8 1.0(17) . . . . ?
C6 C7 C8 C3 -1.5(18) . . . . ?
C4 C3 C8 C7 1.1(16) . . . . ?
N C3 C8 C7 176.4(11) . . . . ?
O1 Rh C9 C10 98.2(7) . . . . ?
C13 Rh C9 C10 -64.8(8) . . . . ?
C14 Rh C9 C10 -99.4(8) . . . . ?
N Rh C9 C10 166.1(10) . . . . ?
O1 Rh C9 C16 -142.5(8) . . . . ?
C13 Rh C9 C16 54.4(9) . . . . ?
C14 Rh C9 C16 19.8(8) . . . . ?
C10 Rh C9 C16 119.2(11) . . . . ?
N Rh C9 C16 -74.7(14) . . . . ?
C16 C9 C10 C11 0.3(18) . . . . ?
Rh C9 C10 C11 104.7(11) . . . . ?
C16 C9 C10 Rh -104.4(12) . . . . ?
O1 Rh C10 C9 -84.1(7) . . . . ?
C13 Rh C10 C9 115.8(8) . . . . ?
C14 Rh C10 C9 77.5(8) . . . . ?
N Rh C10 C9 -162.8(11) . . . . ?
O1 Rh C10 C11 156.7(8) . . . . ?
C13 Rh C10 C11 -3.4(8) . . . . ?
C14 Rh C10 C11 -41.7(8) . . . . ?
C9 Rh C10 C11 -119.2(12) . . . . ?
N Rh C10 C11 78.0(17) . . . . ?
C9 C10 C11 C12 -96.2(13) . . . . ?
Rh C10 C11 C12 -15.4(12) . . . . ?
C10 C11 C12 C13 33.4(14) . . . . ?
C11 C12 C13 C14 44.5(17) . . . . ?
C11 C12 C13 Rh -35.7(12) . . . . ?
O1 Rh C13 C14 175.4(10) . . . . ?
C9 Rh C13 C14 -63.6(8) . . . . ?
C10 Rh C13 C14 -98.4(8) . . . . ?
N Rh C13 C14 99.3(8) . . . . ?
O1 Rh C13 C12 -65.0(15) . . . . ?
C14 Rh C13 C12 119.6(12) . . . . ?
C9 Rh C13 C12 55.9(9) . . . . ?
C10 Rh C13 C12 21.2(8) . . . . ?
N Rh C13 C12 -141.1(8) . . . . ?
C12 C13 C14 C15 3(2) . . . . ?
Rh C13 C14 C15 104.8(14) . . . . ?
C12 C13 C14 Rh -102.2(11) . . . . ?
O1 Rh C14 C13 -175.3(11) . . . . ?
C9 Rh C14 C13 116.8(7) . . . . ?
C10 Rh C14 C13 78.7(7) . . . . ?
N Rh C14 C13 -85.6(7) . . . . ?
O1 Rh C14 C15 62.4(17) . . . . ?
C13 Rh C14 C15 -122.3(12) . . . . ?
C9 Rh C14 C15 -5.6(9) . . . . ?
C10 Rh C14 C15 -43.6(9) . . . . ?
N Rh C14 C15 152.1(8) . . . . ?
C13 C14 C15 C16 -90.8(16) . . . . ?
Rh C14 C15 C16 -8.9(14) . . . . ?
C10 C9 C16 C15 51.0(17) . . . . ?
Rh C9 C16 C15 -30.2(13) . . . . ?
C14 C15 C16 C9 25.7(16) . . . . ?
